data_4113650
loop_
_publ_author_name
'Sunita Thyagarajan'
'Daniel T. Shay'
'Christopher D. Incarvito'
'Arnold L. Rheingold'
'Klaus H. Theopold'

_publ_section_title
;
 Intramolecular C-H Activation by Inferred Terminal Cobalt Imido
 Intermediates
;
_journal_name_full 'Journal of the American Chemical Society'
_journal_page_first 4440
_journal_page_last 4441
_journal_paper_doi 10.1021/ja028267g
_journal_volume 125
_journal_year 2003
_chemical_formula_sum 'C62 H102 B2 Co2 N14 Si2'
_chemical_formula_weight 1239.24
_chemical_name_systematic
; 
 ? 
;
_space_group_IT_number 2
_symmetry_cell_setting triclinic
_symmetry_space_group_name_Hall '-P 1'
_symmetry_space_group_name_H-M 'P -1'
_atom_sites_solution_hydrogens geom
_atom_sites_solution_primary direct
_atom_sites_solution_secondary difmap
_audit_creation_method SHELXL-97
_cell_angle_alpha 88.925(2)
_cell_angle_beta 79.172(2)
_cell_angle_gamma 79.722(2)
_cell_formula_units_Z 1
_cell_length_a 11.7096(10)
_cell_length_b 12.3659(11)
_cell_length_c 12.3697(10)
_cell_measurement_temperature 173(2)
_cell_volume 1730.8(3)
_computing_cell_refinement 'Bruker SMART'
_computing_data_collection 'Bruker SMART'
_computing_data_reduction 'Bruker SHELXTL'
_computing_molecular_graphics 'Bruker SHELXTL'
_computing_publication_material 'Bruker SHELXTL'
_computing_structure_refinement 'SHELXL-97 (Sheldrick, 1997)'
_computing_structure_solution 'SHELXS-97 (Sheldrick, 1990)'
_diffrn_ambient_temperature 173(2)
_diffrn_measured_fraction_theta_full 0.725
_diffrn_measured_fraction_theta_max 0.725
_diffrn_measurement_device_type 'CCD area detector'
_diffrn_measurement_method 'phi and omega scans'
_diffrn_radiation_monochromator graphite
_diffrn_radiation_source 'fine-focus sealed tube'
_diffrn_radiation_type MoK\a
_diffrn_radiation_wavelength 0.71073
_diffrn_reflns_av_R_equivalents 0.0320
_diffrn_reflns_av_sigmaI/netI 0.0464
_diffrn_reflns_limit_h_max 14
_diffrn_reflns_limit_h_min -14
_diffrn_reflns_limit_k_max 15
_diffrn_reflns_limit_k_min -15
_diffrn_reflns_limit_l_max 15
_diffrn_reflns_limit_l_min -13
_diffrn_reflns_number 8279
_diffrn_reflns_theta_full 27.00
_diffrn_reflns_theta_max 27.00
_diffrn_reflns_theta_min 1.67
_exptl_absorpt_coefficient_mu 0.561
_exptl_absorpt_correction_T_max 0.8961
_exptl_absorpt_correction_T_min 0.8498
_exptl_absorpt_correction_type 'empirical from SADABS'
_exptl_crystal_colour Purple
_exptl_crystal_density_diffrn 1.189
_exptl_crystal_description Block
_exptl_crystal_F_000 664
_exptl_crystal_size_max 0.30
_exptl_crystal_size_mid 0.20
_exptl_crystal_size_min 0.20
_refine_diff_density_max 0.821
_refine_diff_density_min -0.349
_refine_diff_density_rms 0.067
_refine_ls_extinction_method none
_refine_ls_goodness_of_fit_ref 1.187
_refine_ls_hydrogen_treatment mixed
_refine_ls_matrix_type full
_refine_ls_number_parameters 378
_refine_ls_number_reflns 5478
_refine_ls_number_restraints 0
_refine_ls_restrained_S_all 1.187
_refine_ls_R_factor_all 0.0813
_refine_ls_R_factor_gt 0.0584
_refine_ls_shift/su_max 0.001
_refine_ls_shift/su_mean 0.000
_refine_ls_structure_factor_coef Fsqd
_refine_ls_weighting_details 'calc w=1/[\s^2^(Fo^2^)+(0.1000P)^2^+0.0000P] where P=(Fo^2^+2Fc^2^)/3'
_refine_ls_weighting_scheme calc
_refine_ls_wR_factor_gt 0.1567
_refine_ls_wR_factor_ref 0.1766
_reflns_number_gt 4187
_reflns_number_total 5478
_reflns_threshold_expression >2sigma(I)
_cod_data_source_file ja028267gsi20030109_040711_1.cif
_cod_data_source_block sun12
_cod_database_code 4113650

loop_
_symmetry_equiv_pos_as_xyz
'x, y, z'
'-x, -y, -z'

loop_
_atom_site_label
_atom_site_type_symbol
_atom_site_fract_x
_atom_site_fract_y
_atom_site_fract_z
_atom_site_U_iso_or_equiv
_atom_site_adp_type
_atom_site_occupancy
_atom_site_symmetry_multiplicity
_atom_site_calc_flag
_atom_site_refinement_flags
Co1 Co 0.65478(4) 0.67485(4) 0.68696(4) 0.0270(2) Uani 1 1 d .
Si1 Si 0.64088(9) 0.63393(10) 0.94911(10) 0.0346(3) Uani 1 1 d .
B1 B 0.7519(4) 0.8221(4) 0.5069(4) 0.0306(11) Uani 1 1 d .
H1 H 0.784(3) 0.877(3) 0.442(3) 0.009(8) Uiso 1 1 d .
N1 N 0.8293(2) 0.6854(3) 0.6404(3) 0.0290(8) Uani 1 1 d .
N2 N 0.8512(2) 0.7647(3) 0.5644(3) 0.0298(8) Uani 1 1 d .
N3 N 0.6510(3) 0.6521(3) 0.5201(3) 0.0351(9) Uani 1 1 d .
N4 N 0.7012(3) 0.7315(3) 0.4552(3) 0.0282(8) Uani 1 1 d .
N5 N 0.5931(3) 0.8384(3) 0.6784(3) 0.0320(8) Uani 1 1 d .
N6 N 0.6514(3) 0.8902(3) 0.5909(3) 0.0298(8) Uani 1 1 d .
N7 N 0.6109(4) 0.6067(3) 0.8235(3) 0.0350(9) Uani 1 1 d .
H2 H 0.577(4) 0.571(4) 0.832(5) 0.049(18) Uiso 1 1 d .
C1 C 0.9326(3) 0.6375(3) 0.6660(4) 0.0348(11) Uani 1 1 d .
C2 C 1.0219(3) 0.6885(4) 0.6054(4) 0.0455(13) Uani 1 1 d .
H2A H 1.1038 0.6721 0.6079 0.055 Uiso 1 1 calc R
C3 C 0.9687(3) 0.7658(4) 0.5424(4) 0.0376(11) Uani 1 1 d .
C4 C 0.9413(4) 0.5411(4) 0.7384(4) 0.0422(12) Uani 1 1 d .
H4A H 0.8619 0.5431 0.7862 0.051 Uiso 1 1 calc R
C5 C 0.9704(5) 0.4347(4) 0.6688(5) 0.0655(17) Uani 1 1 d .
H5A H 0.9121 0.4359 0.6212 0.098 Uiso 1 1 calc R
H5B H 0.9683 0.3714 0.7176 0.098 Uiso 1 1 calc R
H5C H 1.0494 0.4289 0.6234 0.098 Uiso 1 1 calc R
C6 C 1.0297(5) 0.5421(5) 0.8129(5) 0.0629(16) Uani 1 1 d .
H6A H 1.0082 0.6098 0.8578 0.094 Uiso 1 1 calc R
H6B H 1.1088 0.5389 0.7682 0.094 Uiso 1 1 calc R
H6C H 1.0294 0.4784 0.8612 0.094 Uiso 1 1 calc R
C7 C 1.0224(4) 0.8419(4) 0.4607(5) 0.0565(15) Uani 1 1 d .
H7A H 1.1081 0.8293 0.4570 0.085 Uiso 1 1 calc R
H7B H 0.9887 0.9181 0.4836 0.085 Uiso 1 1 calc R
H7C H 1.0055 0.8280 0.3881 0.085 Uiso 1 1 calc R
C8 C 0.6261(3) 0.5823(4) 0.4485(4) 0.0388(12) Uani 1 1 d .
C9 C 0.6586(4) 0.6160(4) 0.3416(4) 0.0405(11) Uani 1 1 d .
H9A H 0.6495 0.5817 0.2764 0.049 Uiso 1 1 calc R
C10 C 0.7067(3) 0.7093(3) 0.3480(4) 0.0326(10) Uani 1 1 d .
C11 C 0.5687(3) 0.4813(4) 0.4867(4) 0.0375(11) Uani 1 1 d .
C12 C 0.6188(3) 0.4286(3) 0.5836(4) 0.0334(10) Uani 1 1 d .
H12A H 0.5979 0.4805 0.6461 0.050 Uiso 1 1 calc R
H12B H 0.7050 0.4093 0.5629 0.050 Uiso 1 1 calc R
H12C H 0.5859 0.3620 0.6043 0.050 Uiso 1 1 calc R
C13 C 0.6047(3) 0.3963(3) 0.3905(4) 0.0335(10) Uani 1 1 d .
H13A H 0.5736 0.4277 0.3263 0.050 Uiso 1 1 calc R
H13B H 0.5722 0.3299 0.4128 0.050 Uiso 1 1 calc R
H13C H 0.6910 0.3776 0.3716 0.050 Uiso 1 1 calc R
C14 C 0.7657(4) 0.7724(4) 0.2574(4) 0.0390(11) Uani 1 1 d .
H14A H 0.7903 0.8349 0.2885 0.059 Uiso 1 1 calc R
H14B H 0.7105 0.7993 0.2083 0.059 Uiso 1 1 calc R
H14C H 0.8352 0.7246 0.2157 0.059 Uiso 1 1 calc R
C15 C 0.5107(3) 0.9163(4) 0.7370(4) 0.0350(11) Uani 1 1 d .
C16 C 0.5175(3) 1.0178(4) 0.6875(4) 0.0396(12) Uani 1 1 d .
H16A H 0.4703 1.0866 0.7123 0.048 Uiso 1 1 calc R
C17 C 0.6060(3) 0.9989(3) 0.5954(4) 0.0343(10) Uani 1 1 d .
C18 C 0.4290(4) 0.8887(4) 0.8378(4) 0.0483(13) Uani 1 1 d .
H18A H 0.4747 0.8301 0.8775 0.058 Uiso 1 1 calc R
C19 C 0.3269(6) 0.8437(6) 0.8085(6) 0.095(3) Uani 1 1 d .
H19A H 0.3574 0.7795 0.7594 0.142 Uiso 1 1 calc R
H19B H 0.2792 0.9003 0.7713 0.142 Uiso 1 1 calc R
H19C H 0.2780 0.8219 0.8757 0.142 Uiso 1 1 calc R
C20 C 0.3825(6) 0.9842(5) 0.9148(5) 0.0754(19) Uani 1 1 d .
H20A H 0.4487 1.0126 0.9351 0.113 Uiso 1 1 calc R
H20B H 0.3334 0.9608 0.9811 0.113 Uiso 1 1 calc R
H20C H 0.3348 1.0420 0.8788 0.113 Uiso 1 1 calc R
C21 C 0.6479(4) 1.0791(4) 0.5127(5) 0.0475(13) Uani 1 1 d .
H21A H 0.7120 1.0406 0.4566 0.071 Uiso 1 1 calc R
H21B H 0.6768 1.1355 0.5493 0.071 Uiso 1 1 calc R
H21C H 0.5824 1.1139 0.4777 0.071 Uiso 1 1 calc R
C22 C 0.7292(4) 0.7471(4) 0.9311(4) 0.0425(12) Uani 1 1 d .
H22A H 0.8002 0.7254 0.8746 0.064 Uiso 1 1 calc R
H22B H 0.7524 0.7612 1.0009 0.064 Uiso 1 1 calc R
H22C H 0.6814 0.8139 0.9084 0.064 Uiso 1 1 calc R
C23 C 0.5059(4) 0.6795(4) 1.0584(4) 0.0500(13) Uani 1 1 d .
H23A H 0.4582 0.6212 1.0700 0.075 Uiso 1 1 calc R
H23B H 0.4589 0.7463 1.0347 0.075 Uiso 1 1 calc R
H23C H 0.5303 0.6947 1.1273 0.075 Uiso 1 1 calc R
C24 C 0.7259(4) 0.5121(4) 1.0088(4) 0.0531(14) Uani 1 1 d .
H24A H 0.7979 0.4833 0.9559 0.080 Uiso 1 1 calc R
H24B H 0.6771 0.4550 1.0248 0.080 Uiso 1 1 calc R
H24C H 0.7472 0.5343 1.0770 0.080 Uiso 1 1 calc R
C25 C 0.1816(4) 0.8223(5) 0.1473(5) 0.0632(16) Uani 1 1 d .
H25A H 0.2241 0.7503 0.1282 0.076 Uiso 1 1 calc R
C26 C 0.2262(5) 0.8879(6) 0.2076(5) 0.0732(19) Uani 1 1 d .
H26A H 0.2993 0.8623 0.2303 0.088 Uiso 1 1 calc R
C27 C 0.1664(7) 0.9911(7) 0.2358(5) 0.081(2) Uani 1 1 d .
H27A H 0.1992 1.0385 0.2762 0.098 Uiso 1 1 calc R
C28 C 0.0562(7) 1.0283(6) 0.2055(6) 0.084(2) Uani 1 1 d .
H28A H 0.0117 1.0989 0.2280 0.101 Uiso 1 1 calc R
C29 C 0.0144(5) 0.9583(5) 0.1417(5) 0.0652(16) Uani 1 1 d .
H29A H -0.0586 0.9828 0.1185 0.078 Uiso 1 1 calc R
C30 C 0.0745(4) 0.8567(5) 0.1118(4) 0.0534(14) Uani 1 1 d .
C31 C 0.0328(5) 0.7828(5) 0.0399(5) 0.0722(18) Uani 1 1 d .
H31A H -0.0428 0.8191 0.0222 0.108 Uiso 1 1 calc R
H31B H 0.0225 0.7142 0.0783 0.108 Uiso 1 1 calc R
H31C H 0.0913 0.7666 -0.0283 0.108 Uiso 1 1 calc R

loop_
_atom_site_aniso_label
_atom_site_aniso_U_11
_atom_site_aniso_U_22
_atom_site_aniso_U_33
_atom_site_aniso_U_23
_atom_site_aniso_U_13
_atom_site_aniso_U_12
Co1 0.0343(3) 0.0286(3) 0.0214(4) 0.0029(3) -0.0077(2) -0.0123(2)
Si1 0.0398(6) 0.0407(7) 0.0239(7) 0.0012(6) -0.0072(5) -0.0072(5)
B1 0.038(2) 0.030(2) 0.027(3) 0.004(2) -0.0041(19) -0.0165(19)
N1 0.0309(15) 0.0287(18) 0.028(2) -0.0008(18) -0.0058(13) -0.0068(13)
N2 0.0307(15) 0.0292(18) 0.031(2) -0.0031(18) -0.0033(13) -0.0128(13)
N3 0.0494(18) 0.040(2) 0.023(2) 0.0060(19) -0.0085(15) -0.0276(16)
N4 0.0368(15) 0.0335(18) 0.019(2) 0.0081(18) -0.0074(14) -0.0182(13)
N5 0.0351(16) 0.0307(18) 0.029(2) 0.0106(18) -0.0040(15) -0.0056(13)
N6 0.0340(15) 0.0271(18) 0.030(2) 0.0044(18) -0.0097(14) -0.0064(13)
N7 0.051(2) 0.035(2) 0.025(2) 0.0090(19) -0.0093(17) -0.0207(18)
C1 0.038(2) 0.033(2) 0.030(3) -0.007(2) -0.0092(17) 0.0047(16)
C2 0.0275(18) 0.058(3) 0.049(3) -0.009(3) -0.0056(19) -0.0042(18)
C3 0.0334(19) 0.039(2) 0.040(3) -0.006(2) 0.0018(18) -0.0140(17)
C4 0.045(2) 0.041(3) 0.036(3) 0.000(2) -0.0085(19) 0.0059(18)
C5 0.088(4) 0.043(3) 0.064(4) -0.006(3) -0.029(3) 0.009(3)
C6 0.066(3) 0.071(4) 0.052(4) 0.001(3) -0.027(3) 0.003(3)
C7 0.043(2) 0.060(3) 0.070(4) 0.007(3) -0.004(2) -0.026(2)
C8 0.0358(19) 0.047(3) 0.038(3) -0.007(2) -0.0117(18) -0.0136(18)
C9 0.052(2) 0.057(3) 0.019(2) 0.005(2) -0.0116(19) -0.023(2)
C10 0.0391(19) 0.038(2) 0.023(3) 0.008(2) -0.0064(17) -0.0125(17)
C11 0.040(2) 0.043(2) 0.030(3) -0.003(2) -0.0102(18) -0.0029(18)
C12 0.0352(18) 0.028(2) 0.043(3) 0.006(2) -0.0204(18) -0.0087(15)
C13 0.0300(17) 0.028(2) 0.042(3) -0.006(2) -0.0017(17) -0.0067(15)
C14 0.043(2) 0.052(3) 0.023(3) 0.016(2) -0.0053(18) -0.0121(19)
C15 0.0315(18) 0.036(2) 0.035(3) 0.006(2) -0.0045(17) -0.0011(16)
C16 0.036(2) 0.034(2) 0.047(3) 0.005(2) -0.0082(19) 0.0005(17)
C17 0.0387(19) 0.029(2) 0.040(3) 0.010(2) -0.0166(18) -0.0100(16)
C18 0.045(2) 0.046(3) 0.042(3) 0.016(3) 0.004(2) 0.008(2)
C19 0.094(4) 0.122(6) 0.066(5) -0.021(5) 0.041(4) -0.070(4)
C20 0.099(4) 0.078(4) 0.039(4) -0.001(4) 0.005(3) -0.009(3)
C21 0.054(2) 0.031(2) 0.061(4) 0.018(3) -0.015(2) -0.0144(19)
C22 0.047(2) 0.052(3) 0.032(3) -0.011(2) -0.0096(19) -0.0139(19)
C23 0.050(2) 0.065(3) 0.031(3) 0.009(3) 0.001(2) -0.008(2)
C24 0.065(3) 0.057(3) 0.034(3) 0.008(3) -0.018(2) 0.006(2)
C25 0.050(3) 0.084(4) 0.054(4) -0.002(3) 0.001(2) -0.017(3)
C26 0.062(3) 0.116(6) 0.048(4) 0.000(4) -0.003(3) -0.040(3)
C27 0.114(5) 0.110(6) 0.043(4) 0.017(4) -0.023(4) -0.071(5)
C28 0.141(6) 0.062(4) 0.051(4) 0.012(4) -0.012(4) -0.032(4)
C29 0.073(3) 0.065(4) 0.055(4) 0.008(3) -0.009(3) -0.007(3)
C30 0.053(3) 0.075(4) 0.037(3) 0.003(3) -0.002(2) -0.030(2)
C31 0.070(3) 0.081(4) 0.071(5) -0.009(4) -0.004(3) -0.035(3)

loop_
_atom_type_symbol
_atom_type_description
_atom_type_scat_dispersion_real
_atom_type_scat_dispersion_imag
_atom_type_scat_source
C C 0.0033 0.0016 'International Tables Vol C Tables 4.2.6.8 and 6.1.1.4'
H H 0.0000 0.0000 'International Tables Vol C Tables 4.2.6.8 and 6.1.1.4'
B B 0.0013 0.0007 'International Tables Vol C Tables 4.2.6.8 and 6.1.1.4'
N N 0.0061 0.0033 'International Tables Vol C Tables 4.2.6.8 and 6.1.1.4'
Si Si 0.0817 0.0704 'International Tables Vol C Tables 4.2.6.8 and 6.1.1.4'
Co Co 0.3494 0.9721 'International Tables Vol C Tables 4.2.6.8 and 6.1.1.4'

loop_
_geom_angle_atom_site_label_1
_geom_angle_atom_site_label_2
_geom_angle_atom_site_label_3
_geom_angle
_geom_angle_site_symmetry_3
N7 Co1 N5 116.87(16) .
N7 Co1 N1 116.57(16) .
N5 Co1 N1 95.73(13) .
N7 Co1 N3 138.58(14) .
N5 Co1 N3 91.26(14) .
N1 Co1 N3 87.75(13) .
N7 Si1 C22 107.6(2) .
N7 Si1 C24 113.1(2) .
C22 Si1 C24 109.1(2) .
N7 Si1 C23 114.4(2) .
C22 Si1 C23 107.8(2) .
C24 Si1 C23 104.7(2) .
N2 B1 N6 110.6(4) .
N2 B1 N4 107.9(3) .
N6 B1 N4 108.7(3) .
C1 N1 N2 107.9(3) .
C1 N1 Co1 137.6(3) .
N2 N1 Co1 114.4(2) .
C3 N2 N1 109.0(3) .
C3 N2 B1 130.6(4) .
N1 N2 B1 119.6(3) .
C8 N3 N4 105.5(4) .
C8 N3 Co1 142.9(3) .
N4 N3 Co1 111.3(2) .
C10 N4 N3 109.9(3) .
C10 N4 B1 128.5(4) .
N3 N4 B1 121.4(3) .
C15 N5 N6 106.9(3) .
C15 N5 Co1 138.3(3) .
N6 N5 Co1 114.8(2) .
C17 N6 N5 109.7(3) .
C17 N6 B1 130.7(4) .
N5 N6 B1 119.6(3) .
Si1 N7 Co1 128.7(2) .
N1 C1 C2 108.0(4) .
N1 C1 C4 121.5(4) .
C2 C1 C4 130.2(4) .
C3 C2 C1 106.9(4) .
N2 C3 C2 108.1(4) .
N2 C3 C7 122.5(4) .
C2 C3 C7 129.4(4) .
C1 C4 C6 112.8(4) .
C1 C4 C5 110.0(4) .
C6 C4 C5 110.9(4) .
N3 C8 C9 110.1(4) .
N3 C8 C11 122.4(4) .
C9 C8 C11 127.4(3) .
C10 C9 C8 106.7(4) .
N4 C10 C9 107.8(4) .
N4 C10 C14 123.1(4) .
C9 C10 C14 128.9(4) .
C12 C11 C8 109.9(3) .
C12 C11 C13 107.3(4) .
C8 C11 C13 107.1(4) .
C12 C11 C11 113.1(5) 2_666
C8 C11 C11 108.7(5) 2_666
C13 C11 C11 110.5(4) 2_666
N5 C15 C16 109.1(4) .
N5 C15 C18 121.5(4) .
C16 C15 C18 129.4(4) .
C17 C16 C15 106.8(4) .
N6 C17 C16 107.5(4) .
N6 C17 C21 123.8(4) .
C16 C17 C21 128.7(4) .
C20 C18 C15 112.7(4) .
C20 C18 C19 109.4(4) .
C15 C18 C19 111.4(5) .
C26 C25 C30 122.1(6) .
C25 C26 C27 119.8(6) .
C26 C27 C28 120.3(5) .
C29 C28 C27 117.8(6) .
C30 C29 C28 121.9(6) .
C29 C30 C25 118.0(5) .
C29 C30 C31 122.3(5) .
C25 C30 C31 119.7(5) .

loop_
_geom_bond_atom_site_label_1
_geom_bond_atom_site_label_2
_geom_bond_distance
_geom_bond_site_symmetry_2
Co1 N7 1.898(4) .
Co1 N5 2.030(3) .
Co1 N1 2.043(3) .
Co1 N3 2.097(3) .
Si1 N7 1.707(4) .
Si1 C22 1.870(4) .
Si1 C24 1.872(5) .
Si1 C23 1.885(4) .
B1 N2 1.537(6) .
B1 N6 1.547(5) .
B1 N4 1.556(5) .
N1 C1 1.341(5) .
N1 N2 1.369(5) .
N2 C3 1.354(5) .
N3 C8 1.354(5) .
N3 N4 1.397(5) .
N4 C10 1.347(5) .
N5 C15 1.348(5) .
N5 N6 1.378(5) .
N6 C17 1.353(5) .
C1 C2 1.406(7) .
C1 C4 1.477(7) .
C2 C3 1.360(7) .
C3 C7 1.496(7) .
C4 C6 1.513(7) .
C4 C5 1.536(6) .
C8 C9 1.383(6) .
C8 C11 1.546(6) .
C9 C10 1.381(6) .
C10 C14 1.487(6) .
C11 C12 1.518(6) .
C11 C13 1.548(5) .
C11 C11 1.566(7) 2_666
C15 C16 1.394(6) .
C15 C18 1.497(7) .
C16 C17 1.380(6) .
C17 C21 1.489(6) .
C18 C20 1.488(7) .
C18 C19 1.509(8) .
C25 C26 1.345(8) .
C25 C30 1.398(7) .
C26 C27 1.359(9) .
C27 C28 1.408(10) .
C28 C29 1.391(9) .
C29 C30 1.347(7) .
C30 C31 1.488(7) .
